data_2015661
loop_
_publ_author_name
'McClain II, James M.'
'Maples, Danny L.'
'Maples, Randall D.'
'Matz, Dallas L.'
'Harris, Sebastian M.'
'Nelson, Andrew D. L.'
'Silversides, Jon D.'
'Archibald, Stephen J.'
'Hubin, Timothy J.'

_publ_section_title
;
 Dichloro(4,10-dimethyl-1,4,7,10-tetraazabicyclo[5.5.2]tetradecane)iron(III)
 hexafluorophosphate
;
_journal_coeditor_code SK3055
_journal_issue 11
_journal_name_full 'Acta Crystallographica Section C'
_journal_page_first m553
_journal_page_last m555
_journal_paper_doi 10.1107/S0108270106040765
_journal_volume 62
_journal_year 2006
_chemical_formula_iupac '[Fe Cl2 (C12 H26 N4)] (F6 P)'
_chemical_formula_moiety 'C12 H26 Cl2 Fe N4 +, F6 P -'
_chemical_formula_sum 'C12 H26 Cl2 F6 Fe N4 P'
_chemical_formula_weight 498.09
_chemical_name_systematic
;
Dichloro(4,10-dimethyl-1,4,7,10-tetraazabicyclo[5.5.2]tetradecane)iron(III)
hexafluorophosphate
;
_space_group_IT_number 14
_symmetry_cell_setting monoclinic
_symmetry_space_group_name_Hall '-P 2ybc'
_symmetry_space_group_name_H-M 'P 1 21/c 1'
_audit_creation_method 'WinGX routine CIF_UPDATE'
_cell_angle_alpha 90
_cell_angle_beta 120.685(10)
_cell_angle_gamma 90
_cell_formula_units_Z 4
_cell_length_a 8.3437(12)
_cell_length_b 19.848(2)
_cell_length_c 14.028(2)
_cell_measurement_reflns_used 468
_cell_measurement_temperature 150(2)
_cell_measurement_theta_max 64.15
_cell_measurement_theta_min 7.59
_cell_volume 1997.8(5)
_computing_cell_refinement X-AREA
_computing_data_collection 'X-AREA (Stoe & Cie, 2002)'
_computing_data_reduction 'X-RED (Stoe & Cie, 2002)'
_computing_molecular_graphics 'ORTEPIII (Johnson, 1965; Farrugia, 1997)'
_computing_publication_material 'SHELXL97 and WinGX (Farrugia, 1999)'
_computing_structure_refinement 'SHELXL97 (Sheldrick, 1997)'
_computing_structure_solution 'SHELXS97 (Sheldrick, 1997)'
_diffrn_measured_fraction_theta_full 0.983
_diffrn_measured_fraction_theta_max 0.971
_diffrn_measurement_device_type 'Stoe IPDS-II image plate'
_diffrn_measurement_method '69 frames at 1\% intervals, exposure time 1.5 minutes'
_diffrn_radiation_type MoK\a
_diffrn_radiation_wavelength 0.71073
_diffrn_reflns_av_R_equivalents 0.0387
_diffrn_reflns_limit_h_max 11
_diffrn_reflns_limit_h_min -10
_diffrn_reflns_limit_k_max 27
_diffrn_reflns_limit_k_min -23
_diffrn_reflns_limit_l_max 19
_diffrn_reflns_limit_l_min -19
_diffrn_reflns_number 13147
_diffrn_reflns_theta_full 25
_diffrn_reflns_theta_max 30
_diffrn_reflns_theta_min 2.66
_exptl_absorpt_coefficient_mu 1.161
_exptl_absorpt_correction_type none
_exptl_crystal_colour orange
_exptl_crystal_density_diffrn 1.656
_exptl_crystal_density_method 'not measured'
_exptl_crystal_description block
_exptl_crystal_F_000 1020
_exptl_crystal_size_max 0.49
_exptl_crystal_size_mid 0.38
_exptl_crystal_size_min 0.26
_refine_diff_density_max 0.75
_refine_diff_density_min -0.725
_refine_ls_extinction_coef 0.0022(5)
_refine_ls_extinction_expression Fc^*^=kFc[1+0.001xFc^2^\l^3^/sin(2\q)]^-1/4^
_refine_ls_extinction_method SHELXL97
_refine_ls_goodness_of_fit_ref 0.973
_refine_ls_hydrogen_treatment constr
_refine_ls_matrix_type full
_refine_ls_number_parameters 236
_refine_ls_number_reflns 5655
_refine_ls_number_restraints 0
_refine_ls_restrained_S_all 0.973
_refine_ls_R_factor_gt 0.0408
_refine_ls_shift/su_max 0.026
_refine_ls_structure_factor_coef Fsqd
_refine_ls_weighting_details 'calc w=1/[\s^2^(Fo^2^)+(0.0692P)^2^] where P=(Fo^2^+2Fc^2^)/3'
_refine_ls_weighting_scheme calc
_refine_ls_wR_factor_ref 0.1167
_reflns_number_gt 3799
_reflns_number_total 5655
_reflns_threshold_expression >2sigma(I)
_cod_data_source_file sk3055.cif
_cod_data_source_block I
_cod_original_sg_symbol_H-M 'P 21/c'
_cod_database_code 2015661
_cod_database_fobs_code 2015661

loop_
_symmetry_equiv_pos_as_xyz
'x, y, z'
'-x, y+1/2, -z+1/2'
'-x, -y, -z'
'x, -y-1/2, z-1/2'

loop_
_atom_site_type_symbol
_atom_site_label
_atom_site_fract_x
_atom_site_fract_y
_atom_site_fract_z
_atom_site_U_iso_or_equiv
_atom_site_adp_type
_atom_site_calc_flag
_atom_site_refinement_flags
_atom_site_occupancy
C C1 0.2500(4) 0.25173(14) 0.2334(2) 0.0297(5) Uani d . 1
H H1A 0.3112 0.2303 0.3057 0.036 Uiso calc R 1
H H1B 0.3347 0.251 0.2053 0.036 Uiso calc R 1
C C2 0.0722(4) 0.21412(15) 0.1549(3) 0.0322(6) Uani d . 1
H H2A 0.0217 0.2318 0.0805 0.039 Uiso calc R 1
H H2B 0.1007 0.1668 0.1538 0.039 Uiso calc R 1
C C3 -0.2654(4) 0.22994(16) 0.0912(2) 0.0372(7) Uani d . 1
H H3A -0.3512 0.203 0.1026 0.045 Uiso calc R 1
H H3B -0.2683 0.2131 0.0255 0.045 Uiso calc R 1
C C4 -0.3333(4) 0.30333(16) 0.0707(2) 0.0353(6) Uani d . 1
H H4A -0.3997 0.3124 -0.0083 0.042 Uiso calc R 1
H H4B -0.4191 0.31 0.0973 0.042 Uiso calc R 1
C C5 -0.2303(4) 0.41718(15) 0.1510(2) 0.0336(6) Uani d . 1
H H5A -0.3077 0.4108 0.1834 0.04 Uiso calc R 1
H H5B -0.3012 0.4423 0.0826 0.04 Uiso calc R 1
C C6 -0.0550(4) 0.45567(14) 0.2307(2) 0.0323(6) Uani d . 1
H H6A 0.012 0.4679 0.1936 0.039 Uiso calc R 1
H H6B -0.089 0.4969 0.2533 0.039 Uiso calc R 1
C C7 0.2734(4) 0.42108(15) 0.3671(2) 0.0303(5) Uani d . 1
H H7A 0.3457 0.4271 0.4469 0.036 Uiso calc R 1
H H7B 0.2881 0.4614 0.3332 0.036 Uiso calc R 1
C C8 0.3529(3) 0.36058(14) 0.3357(2) 0.0287(5) Uani d . 1
H H8A 0.4398 0.3765 0.3141 0.034 Uiso calc R 1
H H8B 0.42 0.3312 0.3994 0.034 Uiso calc R 1
C C9 0.1330(3) 0.36015(14) 0.1374(2) 0.0274(5) Uani d . 1
H H9A 0.189 0.3411 0.0975 0.033 Uiso calc R 1
H H9B 0.1729 0.4067 0.1544 0.033 Uiso calc R 1
C C10 -0.0793(4) 0.35802(15) 0.0631(2) 0.0302(6) Uani d . 1
H H10A -0.1214 0.3991 0.0195 0.036 Uiso calc R 1
H H10B -0.1136 0.3204 0.0121 0.036 Uiso calc R 1
C C11 -0.0675(5) 0.15854(16) 0.2508(3) 0.0413(7) Uani d . 1
H H11A -0.1583 0.1623 0.2732 0.062 Uiso calc R 1
H H11B 0.0543 0.1534 0.3151 0.062 Uiso calc R 1
H H11C -0.0956 0.12 0.2034 0.062 Uiso calc R 1
C C12 0.0426(4) 0.43620(16) 0.4241(2) 0.0365(6) Uani d . 1
H H12A 0.1215 0.4103 0.4894 0.055 Uiso calc R 1
H H12B -0.0852 0.4297 0.4032 0.055 Uiso calc R 1
H H12C 0.0739 0.4831 0.4391 0.055 Uiso calc R 1
F F1 0.4619(3) -0.02017(10) 0.2303(2) 0.0542(5) Uani d . 1
F F2 0.5085(3) 0.04114(13) 0.37704(17) 0.0592(6) Uani d . 1
F F3 0.5588(3) 0.13320(10) 0.3039(2) 0.0558(6) Uani d . 1
F F4 0.5120(3) 0.07167(14) 0.15620(17) 0.0609(6) Uani d . 1
F F5 0.7276(2) 0.04016(10) 0.32689(17) 0.0472(5) Uani d . 1
F F6 0.2913(2) 0.07235(11) 0.20510(18) 0.0515(5) Uani d . 1
Fe Fe1 -0.00519(4) 0.308922(18) 0.29295(3) 0.02128(10) Uani d . 1
N N1 0.2006(3) 0.32239(11) 0.24284(17) 0.0244(4) Uani d . 1
N N2 -0.0719(3) 0.22085(12) 0.18921(19) 0.0294(5) Uani d . 1
N N3 -0.1752(3) 0.35094(12) 0.12797(17) 0.0271(4) Uani d . 1
N N4 0.0701(3) 0.41384(11) 0.33213(18) 0.0264(4) Uani d . 1
P P1 0.50957(9) 0.05673(4) 0.26630(6) 0.02762(15) Uani d . 1
Cl Cl1 0.21124(8) 0.26485(4) 0.46060(5) 0.03195(16) Uani d . 1
Cl Cl2 -0.24930(8) 0.29978(3) 0.32333(5) 0.02870(14) Uani d . 1

loop_
_atom_site_aniso_label
_atom_site_aniso_U_11
_atom_site_aniso_U_22
_atom_site_aniso_U_33
_atom_site_aniso_U_12
_atom_site_aniso_U_13
_atom_site_aniso_U_23
C1 0.0281(12) 0.0316(13) 0.0361(14) 0.0059(10) 0.0214(11) 0.0013(11)
C2 0.0341(13) 0.0301(13) 0.0404(15) 0.0011(11) 0.0248(12) -0.0051(11)
C3 0.0295(13) 0.0473(18) 0.0337(14) -0.0145(12) 0.0153(12) -0.0141(12)
C4 0.0215(11) 0.0511(18) 0.0259(12) -0.0063(11) 0.0068(10) -0.0016(12)
C5 0.0292(12) 0.0358(15) 0.0331(13) 0.0119(11) 0.0139(11) 0.0084(11)
C6 0.0382(14) 0.0266(13) 0.0354(14) 0.0066(11) 0.0212(12) 0.0036(11)
C7 0.0284(12) 0.0360(14) 0.0280(12) -0.0068(10) 0.0155(10) -0.0057(10)
C8 0.0204(11) 0.0375(14) 0.0275(12) -0.0020(9) 0.0117(10) 0.0002(10)
C9 0.0295(12) 0.0330(13) 0.0251(11) -0.0004(10) 0.0180(10) 0.0013(10)
C10 0.0289(12) 0.0397(15) 0.0202(11) 0.0014(10) 0.0111(10) 0.0018(10)
C11 0.0510(17) 0.0280(15) 0.0534(18) -0.0069(13) 0.0327(15) -0.0002(13)
C12 0.0393(15) 0.0407(17) 0.0345(14) -0.0031(12) 0.0225(12) -0.0115(12)
F1 0.0515(11) 0.0354(10) 0.0833(16) -0.0113(8) 0.0399(11) -0.0194(10)
F2 0.0617(13) 0.0832(16) 0.0382(10) -0.0088(11) 0.0295(10) 0.0011(10)
F3 0.0541(12) 0.0339(10) 0.0797(15) -0.0052(9) 0.0342(11) -0.0134(10)
F4 0.0561(12) 0.0888(17) 0.0365(10) -0.0125(11) 0.0228(9) 0.0052(11)
F5 0.0276(8) 0.0492(11) 0.0557(12) 0.0018(7) 0.0147(8) -0.0068(9)
F6 0.0293(9) 0.0560(12) 0.0599(12) 0.0058(8) 0.0160(8) -0.0002(10)
Fe1 0.01848(15) 0.02585(18) 0.02013(16) 0.00082(12) 0.01030(12) 0.00073(13)
N1 0.0209(9) 0.0290(11) 0.0233(10) 0.0013(7) 0.0114(8) 0.0007(8)
N2 0.0292(10) 0.0298(11) 0.0327(11) -0.0051(9) 0.0184(9) -0.0046(9)
N3 0.0223(9) 0.0339(12) 0.0226(10) 0.0025(8) 0.0097(8) 0.0021(8)
N4 0.0266(10) 0.0290(11) 0.0255(10) -0.0010(8) 0.0148(9) -0.0024(8)
P1 0.0260(3) 0.0271(3) 0.0283(3) -0.0009(2) 0.0128(3) -0.0019(3)
Cl1 0.0265(3) 0.0455(4) 0.0248(3) 0.0074(2) 0.0137(2) 0.0111(3)
Cl2 0.0215(3) 0.0396(4) 0.0304(3) 0.0006(2) 0.0171(2) 0.0015(2)

loop_
_atom_type_symbol
_atom_type_description
_atom_type_scat_dispersion_real
_atom_type_scat_dispersion_imag
_atom_type_scat_source
C C 0.0033 0.0016 'International Tables Vol C Tables 4.2.6.8 and 6.1.1.4'
F F 0.0171 0.0103 'International Tables Vol C Tables 4.2.6.8 and 6.1.1.4'
Fe Fe 0.3463 0.8444 'International Tables Vol C Tables 4.2.6.8 and 6.1.1.4'
N N 0.0061 0.0033 'International Tables Vol C Tables 4.2.6.8 and 6.1.1.4'
P P 0.1023 0.0942 'International Tables Vol C Tables 4.2.6.8 and 6.1.1.4'
Cl Cl 0.1484 0.1585 'International Tables Vol C Tables 4.2.6.8 and 6.1.1.4'
H H 0 0 'International Tables Vol C Tables 4.2.6.8 and 6.1.1.4'

loop_
_geom_angle_atom_site_label_1
_geom_angle_atom_site_label_2
_geom_angle_atom_site_label_3
_geom_angle
_geom_angle_publ_flag
N1 C1 C2 108.4(2) ?
N1 C1 H1A 110 ?
C2 C1 H1A 110 ?
N1 C1 H1B 110 ?
C2 C1 H1B 110 ?
H1A C1 H1B 108.4 ?
N2 C2 C1 111.5(2) ?
N2 C2 H2A 109.3 ?
C1 C2 H2A 109.3 ?
N2 C2 H2B 109.3 ?
C1 C2 H2B 109.3 ?
H2A C2 H2B 108 ?
N2 C3 C4 113.9(2) ?
N2 C3 H3A 108.8 ?
C4 C3 H3A 108.8 ?
N2 C3 H3B 108.8 ?
C4 C3 H3B 108.8 ?
H3A C3 H3B 107.7 ?
N3 C4 C3 111.2(2) ?
N3 C4 H4A 109.4 ?
C3 C4 H4A 109.4 ?
N3 C4 H4B 109.4 ?
C3 C4 H4B 109.4 ?
H4A C4 H4B 108 ?
N3 C5 C6 108.5(2) ?
N3 C5 H5A 110 ?
C6 C5 H5A 110 ?
N3 C5 H5B 110 ?
C6 C5 H5B 110 ?
H5A C5 H5B 108.4 ?
N4 C6 C5 111.1(2) ?
N4 C6 H6A 109.4 ?
C5 C6 H6A 109.4 ?
N4 C6 H6B 109.4 ?
C5 C6 H6B 109.4 ?
H6A C6 H6B 108 ?
N4 C7 C8 114.1(2) ?
N4 C7 H7A 108.7 ?
C8 C7 H7A 108.7 ?
N4 C7 H7B 108.7 ?
C8 C7 H7B 108.7 ?
H7A C7 H7B 107.6 ?
N1 C8 C7 110.4(2) ?
N1 C8 H8A 109.6 ?
C7 C8 H8A 109.6 ?
N1 C8 H8B 109.6 ?
C7 C8 H8B 109.6 ?
H8A C8 H8B 108.1 ?
N1 C9 C10 112.6(2) ?
N1 C9 H9A 109.1 ?
C10 C9 H9A 109.1 ?
N1 C9 H9B 109.1 ?
C10 C9 H9B 109.1 ?
H9A C9 H9B 107.8 ?
N3 C10 C9 112.4(2) ?
N3 C10 H10A 109.1 ?
C9 C10 H10A 109.1 ?
N3 C10 H10B 109.1 ?
C9 C10 H10B 109.1 ?
H10A C10 H10B 107.9 ?
N2 C11 H11A 109.5 ?
N2 C11 H11B 109.5 ?
H11A C11 H11B 109.5 ?
N2 C11 H11C 109.5 ?
H11A C11 H11C 109.5 ?
H11B C11 H11C 109.5 ?
N4 C12 H12A 109.5 ?
N4 C12 H12B 109.5 ?
H12A C12 H12B 109.5 ?
N4 C12 H12C 109.5 ?
H12A C12 H12C 109.5 ?
H12B C12 H12C 109.5 ?
N2 Fe1 N4 153.20(9) y
N2 Fe1 N3 77.81(9) y
N4 Fe1 N3 81.26(9) y
N2 Fe1 N1 81.74(8) y
N4 Fe1 N1 77.85(8) y
N3 Fe1 N1 78.62(8) y
N2 Fe1 Cl1 100.39(7) y
N4 Fe1 Cl1 97.62(6) y
N3 Fe1 Cl1 170.88(6) y
N1 Fe1 Cl1 92.29(6) y
N2 Fe1 Cl2 96.51(6) y
N4 Fe1 Cl2 101.50(6) y
N3 Fe1 Cl2 93.99(6) y
N1 Fe1 Cl2 172.60(6) y
Cl1 Fe1 Cl2 95.10(3) y
C8 N1 C1 114.1(2) ?
C8 N1 C9 109.6(2) ?
C1 N1 C9 111.6(2) ?
C8 N1 Fe1 104.05(16) ?
C1 N1 Fe1 102.27(15) ?
C9 N1 Fe1 114.88(14) ?
C11 N2 C3 109.0(2) ?
C11 N2 C2 108.7(2) ?
C3 N2 C2 112.1(2) ?
C11 N2 Fe1 110.98(19) ?
C3 N2 Fe1 107.84(17) ?
C2 N2 Fe1 108.23(16) ?
C5 N3 C4 113.2(2) ?
C5 N3 C10 111.8(2) ?
C4 N3 C10 109.6(2) ?
C5 N3 Fe1 102.42(16) ?
C4 N3 Fe1 104.43(17) ?
C10 N3 Fe1 115.09(15) ?
C12 N4 C6 108.3(2) ?
C12 N4 C7 109.5(2) ?
C6 N4 C7 112.0(2) ?
C12 N4 Fe1 110.74(17) ?
C6 N4 Fe1 108.55(16) ?
C7 N4 Fe1 107.82(16) ?
F4 P1 F2 179.43(15) ?
F4 P1 F3 90.85(14) ?
F2 P1 F3 89.49(13) ?
F4 P1 F1 89.77(14) ?
F2 P1 F1 89.88(13) ?
F3 P1 F1 179.24(14) ?
F4 P1 F6 91.04(12) ?
F2 P1 F6 89.40(12) ?
F3 P1 F6 91.35(11) ?
F1 P1 F6 89.08(11) ?
F4 P1 F5 88.82(12) ?
F2 P1 F5 90.73(12) ?
F3 P1 F5 89.36(11) ?
F1 P1 F5 90.21(11) ?
F6 P1 F5 179.28(12) ?

loop_
_geom_bond_atom_site_label_1
_geom_bond_atom_site_label_2
_geom_bond_distance
_geom_bond_publ_flag
C1 N1 1.486(3) ?
C1 C2 1.518(4) ?
C1 H1A 0.97 ?
C1 H1B 0.97 ?
C2 N2 1.513(4) ?
C2 H2A 0.97 ?
C2 H2B 0.97 ?
C3 N2 1.504(4) ?
C3 C4 1.536(5) ?
C3 H3A 0.97 ?
C3 H3B 0.97 ?
C4 N3 1.482(3) ?
C4 H4A 0.97 ?
C4 H4B 0.97 ?
C5 N3 1.482(4) ?
C5 C6 1.518(4) ?
C5 H5A 0.97 ?
C5 H5B 0.97 ?
C6 N4 1.512(3) ?
C6 H6A 0.97 ?
C6 H6B 0.97 ?
C7 N4 1.513(3) ?
C7 C8 1.542(4) ?
C7 H7A 0.97 ?
C7 H7B 0.97 ?
C8 N1 1.482(3) ?
C8 H8A 0.97 ?
C8 H8B 0.97 ?
C9 N1 1.488(3) ?
C9 C10 1.530(3) ?
C9 H9A 0.97 ?
C9 H9B 0.97 ?
C10 N3 1.495(3) ?
C10 H10A 0.97 ?
C10 H10B 0.97 ?
C11 N2 1.498(4) ?
C11 H11A 0.96 ?
C11 H11B 0.96 ?
C11 H11C 0.96 ?
C12 N4 1.489(3) ?
C12 H12A 0.96 ?
C12 H12B 0.96 ?
C12 H12C 0.96 ?
F1 P1 1.593(2) ?
F2 P1 1.588(2) ?
F3 P1 1.590(2) ?
F4 P1 1.583(2) ?
F5 P1 1.6008(18) ?
F6 P1 1.5982(19) ?
Fe1 N2 2.158(2) y
Fe1 N4 2.163(2) y
Fe1 N3 2.171(2) y
Fe1 N1 2.179(2) y
Fe1 Cl1 2.2853(8) y
Fe1 Cl2 2.2911(7) y

loop_
_geom_torsion_atom_site_label_1
_geom_torsion_atom_site_label_2
_geom_torsion_atom_site_label_3
_geom_torsion_atom_site_label_4
_geom_torsion
N1 C1 C2 N2 -53.2(3)
N2 C3 C4 N3 18.3(4)
N3 C5 C6 N4 -52.5(3)
N4 C7 C8 N1 22.1(3)
N1 C9 C10 N3 28.7(3)
C7 C8 N1 C1 -158.7(2)
C7 C8 N1 C9 75.2(3)
C7 C8 N1 Fe1 -48.1(2)
C2 C1 N1 C8 166.6(2)
C2 C1 N1 C9 -68.4(3)
C2 C1 N1 Fe1 55.0(2)
C10 C9 N1 C8 -139.3(2)
C10 C9 N1 C1 93.2(3)
C10 C9 N1 Fe1 -22.6(3)
N2 Fe1 N1 C8 -152.59(16)
N4 Fe1 N1 C8 44.88(15)
N3 Fe1 N1 C8 128.26(16)
Cl1 Fe1 N1 C8 -52.42(15)
N2 Fe1 N1 C1 -33.56(16)
N4 Fe1 N1 C1 163.91(17)
N3 Fe1 N1 C1 -112.70(16)
Cl1 Fe1 N1 C1 66.61(15)
N2 Fe1 N1 C9 87.56(18)
N4 Fe1 N1 C9 -74.97(17)
N3 Fe1 N1 C9 8.42(17)
Cl1 Fe1 N1 C9 -172.27(16)
C4 C3 N2 C11 139.5(3)
C4 C3 N2 C2 -100.1(3)
C4 C3 N2 Fe1 19.0(3)
C1 C2 N2 C11 -99.3(3)
C1 C2 N2 C3 140.2(2)
C1 C2 N2 Fe1 21.4(3)
N4 Fe1 N2 C11 166.92(19)
N3 Fe1 N2 C11 -153.65(19)
N1 Fe1 N2 C11 126.30(19)
Cl1 Fe1 N2 C11 35.47(18)
Cl2 Fe1 N2 C11 -60.96(18)
N4 Fe1 N2 C3 -73.8(3)
N3 Fe1 N2 C3 -34.37(18)
N1 Fe1 N2 C3 -114.42(19)
Cl1 Fe1 N2 C3 154.75(17)
Cl2 Fe1 N2 C3 58.33(18)
N4 Fe1 N2 C2 47.7(3)
N3 Fe1 N2 C2 87.13(18)
N1 Fe1 N2 C2 7.07(17)
Cl1 Fe1 N2 C2 -83.76(17)
Cl2 Fe1 N2 C2 179.82(17)
C6 C5 N3 C4 167.7(2)
C6 C5 N3 C10 -68.0(3)
C6 C5 N3 Fe1 55.8(2)
C3 C4 N3 C5 -156.2(2)
C3 C4 N3 C10 78.2(3)
C3 C4 N3 Fe1 -45.6(3)
C9 C10 N3 C5 94.4(3)
C9 C10 N3 C4 -139.2(2)
C9 C10 N3 Fe1 -21.9(3)
N2 Fe1 N3 C5 162.25(18)
N4 Fe1 N3 C5 -34.59(16)
N1 Fe1 N3 C5 -113.85(17)
Cl2 Fe1 N3 C5 66.44(16)
N2 Fe1 N3 C4 43.96(17)
N4 Fe1 N3 C4 -152.88(18)
N1 Fe1 N3 C4 127.86(18)
Cl2 Fe1 N3 C4 -51.84(17)
N2 Fe1 N3 C10 -76.20(19)
N4 Fe1 N3 C10 86.95(19)
N1 Fe1 N3 C10 7.69(18)
Cl2 Fe1 N3 C10 -172.01(18)
C5 C6 N4 C12 -100.4(3)
C5 C6 N4 C7 138.8(2)
C5 C6 N4 Fe1 19.9(3)
C8 C7 N4 C12 136.4(2)
C8 C7 N4 C6 -103.4(3)
C8 C7 N4 Fe1 15.9(3)
N2 Fe1 N4 C12 166.01(19)
N3 Fe1 N4 C12 127.09(18)
N1 Fe1 N4 C12 -152.76(18)
Cl1 Fe1 N4 C12 -62.04(17)
Cl2 Fe1 N4 C12 34.77(17)
N2 Fe1 N4 C6 47.2(3)
N3 Fe1 N4 C6 8.33(16)
N1 Fe1 N4 C6 88.47(17)
Cl1 Fe1 N4 C6 179.19(16)
Cl2 Fe1 N4 C6 -83.99(16)
N2 Fe1 N4 C7 -74.3(2)
N3 Fe1 N4 C7 -113.18(17)
N1 Fe1 N4 C7 -33.03(16)
Cl1 Fe1 N4 C7 57.68(16)
Cl2 Fe1 N4 C7 154.50(15)
